data_2202290
loop_
_publ_author_name
'Assoud, Abdeljalil'
'Kleinke, Holger'

_publ_section_title
;
The sesquiselenide Yb~2~Se~3~
;
_journal_name_full 'Acta Crystallographica, Section E'
_journal_page_first i103
_journal_page_last i104
_journal_paper_doi 10.1107/S1600536803013242
_journal_volume 59
_journal_year 2003
_chemical_formula_iupac 'Yb2 Se3'
_chemical_formula_structural 'Yb2 Se3'
_chemical_formula_sum 'Se3 Yb2'
_chemical_formula_weight 582.96
_space_group_IT_number 70
_symmetry_cell_setting orthorhombic
_symmetry_space_group_name_Hall '-F 2uv 2vw'
_symmetry_space_group_name_H-M 'F d d d :2'
_cell_angle_alpha 90.00
_cell_angle_beta 90.00
_cell_angle_gamma 90.00
_cell_formula_units_Z 16
_cell_length_a 8.0183(7)
_cell_length_b 11.2720(10)
_cell_length_c 23.961(2)
_cell_measurement_temperature 298(2)
_cell_volume 2165.7(3)
_diffrn_ambient_temperature 298(2)
_exptl_crystal_density_diffrn 7.152
_cod_depositor_comments
;
The following automatic conversions were performed:
'_symmetry_cell_setting' value 'Orthorhombic' changed to 'orthorhombic'
according to '/home/saulius/struct/CIF-dictionaries/cif_core.dic'
dictionary named 'cif_core.dic' version 2.4.1 from 2010-06-29.

Automatic conversion script
Id: cif_fix_enum 1527 2010-12-29 10:47:43Z saulius 
;
_cod_original_sg_symbol_H-M 'F d d d'
_cod_database_code 2202290

loop_
_symmetry_equiv_pos_as_xyz
'x, y, z'
'-x+3/4, -y+3/4, z'
'-x+3/4, y, -z+3/4'
'x, -y+3/4, -z+3/4'
'x, y+1/2, z+1/2'
'-x+3/4, -y+5/4, z+1/2'
'-x+3/4, y+1/2, -z+5/4'
'x, -y+5/4, -z+5/4'
'x+1/2, y, z+1/2'
'-x+5/4, -y+3/4, z+1/2'
'-x+5/4, y, -z+5/4'
'x+1/2, -y+3/4, -z+5/4'
'x+1/2, y+1/2, z'
'-x+5/4, -y+5/4, z'
'-x+5/4, y+1/2, -z+3/4'
'x+1/2, -y+5/4, -z+3/4'
'-x, -y, -z'
'x-3/4, y-3/4, -z'
'x-3/4, -y, z-3/4'
'-x, y-3/4, z-3/4'
'-x, -y+1/2, -z+1/2'
'x-3/4, y-1/4, -z+1/2'
'x-3/4, -y+1/2, z-1/4'
'-x, y-1/4, z-1/4'
'-x+1/2, -y, -z+1/2'
'x-1/4, y-3/4, -z+1/2'
'x-1/4, -y, z-1/4'
'-x+1/2, y-3/4, z-1/4'
'-x+1/2, -y+1/2, -z'
'x-1/4, y-1/4, -z'
'x-1/4, -y+1/2, z-3/4'
'-x+1/2, y-1/4, z-3/4'

loop_
_atom_site_label
_atom_site_fract_x
_atom_site_fract_y
_atom_site_fract_z
_atom_site_U_iso_or_equiv
_atom_site_adp_type
_atom_site_calc_flag
_atom_site_refinement_flags
_atom_site_occupancy
_atom_site_disorder_assembly
_atom_site_disorder_group
_atom_site_type_symbol
Yb1 0.1250 0.1250 0.041383(14) 0.00754(10) Uani d S 1 . . Yb
Yb2 0.1250 0.1250 0.377464(14) 0.00745(10) Uani d S 1 . . Yb
Se1 0.37062(10) 0.1250 0.1250 0.00751(16) Uani d S 1 . . Se
Se2 0.38115(7) 0.12282(5) 0.45668(2) 0.00758(13) Uani d . 1 . . Se

loop_
_atom_site_aniso_label
_atom_site_aniso_U_11
_atom_site_aniso_U_22
_atom_site_aniso_U_33
_atom_site_aniso_U_12
_atom_site_aniso_U_13
_atom_site_aniso_U_23
Yb1 0.00865(17) 0.00734(17) 0.00664(17) -0.00092(14) 0.000 0.000
Yb2 0.00657(16) 0.00766(17) 0.00813(17) 0.00168(11) 0.000 0.000
Se1 0.0078(4) 0.0058(3) 0.0090(4) 0.000 0.000 0.0001(3)
Se2 0.0068(3) 0.0085(3) 0.0074(3) -0.0029(3) -0.00142(17) 0.00012(19)

loop_
_geom_bond_atom_site_label_1
_geom_bond_atom_site_label_2
_geom_bond_site_symmetry_2
_geom_bond_distance
_geom_bond_publ_flag
Yb1 Se2 25 2.7943(6) yes
Yb1 Se2 26_565 2.7943(6) yes
Yb1 Se1 . 2.8095(6) yes
Yb1 Se1 14_445 2.8095(6) yes
Yb1 Se2 9_454 2.8184(6) yes
Yb1 Se2 6_544 2.8184(6) yes
Yb2 Se2 . 2.7967(6) yes
Yb2 Se2 14_445 2.7967(6) yes
Yb2 Se2 16_445 2.8086(7) yes
Yb2 Se2 3 2.8086(7) yes
Yb2 Se1 25 2.8188(3) yes
Yb2 Se1 26_565 2.8188(2) yes
Se1 Yb1 11_454 2.8095(6) ?
Se1 Yb2 25 2.8188(3) ?
Se1 Yb2 23_655 2.8188(2) ?
Se2 Yb1 25 2.7943(6) ?
Se2 Yb2 3 2.8086(6) ?
Se2 Yb1 9 2.8184(6) ?
